data_2000994
loop_
_publ_author_name
'Lis, T.'

_publ_section_title
;
 Structure of zinc(II), magnesium(II) and manganese(II)
 bis(phosphoenolpyruvate) dihydrate
;
_journal_issue 3
_journal_name_full 'Acta Crystallographica Section C'
_journal_page_first 424
_journal_page_last 427
_journal_paper_doi 10.1107/S0108270191008958
_journal_volume 48
_journal_year 1992
_chemical_formula_moiety '2(C3 H4 O6 P1),H4 O2 Zn1'
_chemical_formula_sum 'C6 H12 O14 P2 Zn'
_chemical_formula_weight 435.47
_space_group_IT_number 2
_space_group_name_Hall '-P 1'
_space_group_name_H-M_alt 'P -1'
_symmetry_cell_setting triclinic
_symmetry_space_group_name_Hall '-P 1'
_symmetry_space_group_name_H-M 'P -1'
_cell_angle_alpha 84.69(7)
_cell_angle_beta 86.72(6)
_cell_angle_gamma 86.36(7)
_cell_formula_units_Z 1
_cell_length_a 5.184(3)
_cell_length_b 5.341(5)
_cell_length_c 12.124(9)
_cell_volume 333.1(4)
_diffrn_radiation_type Mo
_diffrn_radiation_wavelength 0.71069
_exptl_absorpt_coefficient_mu 2.22
_exptl_crystal_density_diffrn 2.171
_exptl_crystal_density_meas 2.17
_exptl_crystal_F_000 220
_cod_data_source_file mu0276.cif
_cod_data_source_block mu0276a
_cod_original_cell_volume 333.1(5)
_cod_original_formula_sum 'C6 H12 O14 P2 Zn1'
_cod_database_code 2000994

loop_
_space_group_symop_id
_space_group_symop_operation_xyz
1 x,y,z
2 -x,-y,-z

loop_
_atom_site_label
_atom_site_fract_x
_atom_site_fract_y
_atom_site_fract_z
_atom_site_U_iso_or_equiv
Zn .5 .5 .5 .0134(2)
P .25407(10) 1.01819(8) .36652(4) .0133(3)
O(1) -.0170(4) 1.0950(3) .31941(13) .0208(6)
O(2) .2397(3) .7573(3) .42237(12) .0171(5)
O(3) .3478(4) 1.2218(3) .42515(13) .0221(6)
O(4) .4388(4) .9730(3) .25752(12) .0215(6)
O(5) .8075(5) .8549(4) .11381(17) .0400(8)
O(6) .8203(5) 1.2491(5) .03553(18) .0544(9)
O(7) .7943(4) .5571(3) .36575(12) .0183(6)
C(1) .7277(6) 1.0851(5) .1041(2) .0283(8)
C(2) .5087(5) 1.1653(5) .18003(18) .0229(8)
C(3) .4032(6) 1.3968(5) .1687(2) .0332(9)
H(1) -.100(8) 1.243(5) .350(4) ?
H(5) .965(7) .829(9) .068(4) ?
H(3) .231(4) 1.454(6) .216(3) ?
H(31) .473(7) 1.527(5) .102(2) ?
H(7) .720(8) .647(6) .301(2) ?
H(71) .951(4) .629(5) .386(3) ?

loop_
_geom_bond_atom_site_label_1
_geom_bond_atom_site_label_2
_geom_bond_distance
P O(1) 1.564(2)
P O(2) 1.496(2)
P O(3) 1.474(2)
P O(4) 1.615(2)
O(4) C(2) 1.378(3)
O(5) C(1) 1.269(3)
O(6) C(1) 1.249(3)
C(1) C(2) 1.487(3)
C(2) C(3) 1.318(3)
Zn O(2) 2.065(2)
Zn O(3) 2.033(2)
Zn O(7) 2.180(2)
